data_4081622
loop_
_publ_author_name
'Higgins, Jessica A.'
'Cloke, F. Geoffrey N.'
'Roe, S. Mark'

_publ_section_title
;
 Synthesis and CO2Insertion Chemistry of Uranium(IV) Mixed-Sandwich Alkyl
 and Hydride Complexes
;
_journal_issue 19
_journal_name_full Organometallics
_journal_page_first 5244
_journal_paper_doi 10.1021/om400720m
_journal_volume 32
_journal_year 2013
_chemical_compound_source 'synthesis as described'
_chemical_formula_moiety 'C43 H70 Si2 U'
_chemical_formula_sum 'C43 H70 Si2 U'
_chemical_formula_weight 881.2
_chemical_name_common complex_3_benzyl
_chemical_name_systematic
;
 ?
;
_space_group_IT_number 2
_symmetry_cell_setting triclinic
_symmetry_Int_Tables_number 2
_symmetry_space_group_name_Hall '-P 1'
_symmetry_space_group_name_H-M 'P -1'
_atom_sites_solution_hydrogens geom
_atom_sites_solution_primary direct
_atom_sites_solution_secondary difmap
_audit_conform_dict_location ftp://ftp.iucr.org/pub/cif_core.dic
_audit_conform_dict_name cif_core.dic
_audit_conform_dict_version 2.4
_audit_creation_date 2011-11-30T16:15:47-00:00
_audit_creation_method 'WinGX routine CIF_UPDATE'
_cell_angle_alpha 82.5670(10)
_cell_angle_beta 75.3250(10)
_cell_angle_gamma 69.3610(10)
_cell_formula_units_Z 4
_cell_length_a 12.9743(2)
_cell_length_b 17.3522(3)
_cell_length_c 20.0913(4)
_cell_measurement_reflns_used 62514
_cell_measurement_temperature 173(2)
_cell_measurement_theta_max 27.485
_cell_measurement_theta_min 3.395
_cell_volume 4090.81(13)
_computing_cell_refinement 'HKL Scalepack (Otwinowski & Minor 1997)'
_computing_data_collection 'Collect (Bruker AXS BV, 1997-2004)'
_computing_data_reduction 'HKL Denzo and Scalepack (Otwinowski & Minor 1997)'
_computing_structure_refinement 'SHELXL-97 (Sheldrick, 1997)'
_computing_structure_solution 'SHELXS-97 (Sheldrick, 1990)'
_diffrn_ambient_temperature 173(2)
_diffrn_detector 'CCD plate'
_diffrn_detector_area_resol_mean 9
_diffrn_measured_fraction_theta_full 0.988
_diffrn_measured_fraction_theta_max 0.988
_diffrn_measurement_device '95mm CCD camera on \k-goniostat'
_diffrn_measurement_device_type KappaCCD
_diffrn_measurement_method 'CCD rotation images, thick slices'
_diffrn_orient_matrix_type 'by Bruker AXS Collect from scalepack cell'
_diffrn_orient_matrix_UB_11 0.540793E-1
_diffrn_orient_matrix_UB_12 -0.93059E-2
_diffrn_orient_matrix_UB_13 -0.459121E-1
_diffrn_orient_matrix_UB_21 0.458497E-1
_diffrn_orient_matrix_UB_22 -0.544084E-1
_diffrn_orient_matrix_UB_23 0.179528E-1
_diffrn_orient_matrix_UB_31 -0.459838E-1
_diffrn_orient_matrix_UB_32 -0.274389E-1
_diffrn_orient_matrix_UB_33 -0.149064E-1
_diffrn_radiation_monochromator graphite
_diffrn_radiation_probe x-ray
_diffrn_radiation_type MoK\a
_diffrn_radiation_wavelength 0.71073
_diffrn_reflns_av_R_equivalents 0.0632
_diffrn_reflns_av_unetI/netI 0.0505
_diffrn_reflns_limit_h_max 16
_diffrn_reflns_limit_h_min -16
_diffrn_reflns_limit_k_max 22
_diffrn_reflns_limit_k_min -22
_diffrn_reflns_limit_l_max 26
_diffrn_reflns_limit_l_min -24
_diffrn_reflns_number 59024
_diffrn_reflns_theta_full 27.55
_diffrn_reflns_theta_max 27.55
_diffrn_reflns_theta_min 3.41
_diffrn_source 'Enraf Nonius FR590'
_exptl_absorpt_coefficient_mu 4.054
_exptl_absorpt_correction_T_max 0.8827
_exptl_absorpt_correction_T_min 0.6794
_exptl_absorpt_correction_type multi-scan
_exptl_absorpt_process_details
;
        [c.f. r.h. blessing, acta cryst. (1995), a51, 33-38]
;
_exptl_crystal_colour Orange
_exptl_crystal_density_diffrn 1.431
_exptl_crystal_density_method 'not measured'
_exptl_crystal_description Block
_exptl_crystal_F_000 1792
_exptl_crystal_size_max 0.08
_exptl_crystal_size_mid 0.06
_exptl_crystal_size_min 0.04
_refine_diff_density_max 1.631
_refine_diff_density_min -1.79
_refine_diff_density_rms 0.119
_refine_ls_extinction_method none
_refine_ls_goodness_of_fit_ref 0.982
_refine_ls_hydrogen_treatment constr
_refine_ls_matrix_type full
_refine_ls_number_parameters 829
_refine_ls_number_reflns 18674
_refine_ls_number_restraints 0
_refine_ls_restrained_S_all 0.982
_refine_ls_R_factor_all 0.048
_refine_ls_R_factor_gt 0.0339
_refine_ls_shift/su_max 0.003
_refine_ls_shift/su_mean 0
_refine_ls_structure_factor_coef Fsqd
_refine_ls_weighting_details 'calc w=1/[\s^2^(Fo^2^)+(0.0396P)^2^+5.0333P] where P=(Fo^2^+2Fc^2^)/3'
_refine_ls_weighting_scheme calc
_refine_ls_wR_factor_gt 0.0766
_refine_ls_wR_factor_ref 0.0824
_reflns_number_gt 15295
_reflns_number_total 18674
_reflns_threshold_expression >2sigma(I)
_cod_data_source_file om400720m_si_002.cif
_cod_data_source_block 3
_cod_original_cell_volume 4090.81(12)
_cod_database_code 4081622

loop_
_symmetry_equiv_pos_as_xyz
'x, y, z'
'-x, -y, -z'

loop_
_atom_site_label
_atom_site_type_symbol
_atom_site_fract_x
_atom_site_fract_y
_atom_site_fract_z
_atom_site_U_iso_or_equiv
_atom_site_adp_type
_atom_site_occupancy
_atom_site_symmetry_multiplicity
_atom_site_calc_flag
_atom_site_refinement_flags
C1 C 0.8135(3) 0.6229(2) 0.3524(2) 0.0195(8) Uani 1 1 d .
C2 C 0.8671(3) 0.6474(2) 0.39525(19) 0.0189(8) Uani 1 1 d .
H2 H 0.8682 0.6143 0.4368 0.023 Uiso 1 1 calc R
C3 C 0.9194(3) 0.7066(2) 0.39420(19) 0.0186(8) Uani 1 1 d .
H3 H 0.9487 0.7 0.4341 0.022 Uiso 1 1 calc R
C4 C 0.9407(3) 0.7733(2) 0.35066(19) 0.0182(8) Uani 1 1 d .
C5 C 0.9171(3) 0.8013(2) 0.28421(19) 0.0215(8) Uani 1 1 d .
H5 H 0.9309 0.8516 0.2688 0.026 Uiso 1 1 calc R
C6 C 0.8782(3) 0.7723(2) 0.2359(2) 0.0231(8) Uani 1 1 d .
H6 H 0.8866 0.8015 0.1925 0.028 Uiso 1 1 calc R
C7 C 0.8306(3) 0.7114(2) 0.2361(2) 0.0233(8) Uani 1 1 d .
H7 H 0.8162 0.7087 0.1925 0.028 Uiso 1 1 calc R
C8 C 0.7985(3) 0.6530(2) 0.2847(2) 0.0230(8) Uani 1 1 d .
H8 H 0.7565 0.6274 0.2684 0.028 Uiso 1 1 calc R
C9 C 0.8546(3) 0.4400(2) 0.3287(2) 0.0280(9) Uani 1 1 d .
H9 H 0.9323 0.4243 0.3372 0.034 Uiso 1 1 calc R
C10 C 0.8161(4) 0.3646(2) 0.3522(3) 0.0373(11) Uani 1 1 d .
H10A H 0.8086 0.3546 0.4021 0.056 Uiso 1 1 calc R
H10B H 0.8722 0.3161 0.3285 0.056 Uiso 1 1 calc R
H10C H 0.743 0.3749 0.341 0.056 Uiso 1 1 calc R
C11 C 0.8670(4) 0.4559(3) 0.2503(2) 0.0332(10) Uani 1 1 d .
H11A H 0.8921 0.5037 0.2356 0.05 Uiso 1 1 calc R
H11B H 0.7939 0.4669 0.2389 0.05 Uiso 1 1 calc R
H11C H 0.9227 0.4074 0.2266 0.05 Uiso 1 1 calc R
C12 C 0.7817(5) 0.5004(3) 0.4766(2) 0.0388(12) Uani 1 1 d .
H12 H 0.7633 0.5532 0.4992 0.047 Uiso 1 1 calc R
C13 C 0.9041(5) 0.4506(3) 0.4797(3) 0.0539(16) Uani 1 1 d .
H13A H 0.9544 0.4788 0.4509 0.081 Uiso 1 1 calc R
H13B H 0.924 0.3956 0.4627 0.081 Uiso 1 1 calc R
H13C H 0.9122 0.4455 0.5274 0.081 Uiso 1 1 calc R
C14 C 0.7017(6) 0.4560(3) 0.5220(3) 0.0605(17) Uani 1 1 d .
H14A H 0.6233 0.4882 0.5202 0.091 Uiso 1 1 calc R
H14B H 0.7099 0.4506 0.5697 0.091 Uiso 1 1 calc R
H14C H 0.7212 0.4011 0.5048 0.091 Uiso 1 1 calc R
C15 C 0.6073(4) 0.5577(3) 0.3875(3) 0.0508(15) Uani 1 1 d .
H15 H 0.5869 0.5138 0.42 0.061 Uiso 1 1 calc R
C16 C 0.5373(4) 0.6356(3) 0.4262(3) 0.0473(13) Uani 1 1 d .
H16A H 0.5657 0.635 0.4672 0.071 Uiso 1 1 calc R
H16B H 0.4581 0.6383 0.4402 0.071 Uiso 1 1 calc R
H16C H 0.543 0.6839 0.3963 0.071 Uiso 1 1 calc R
C17 C 0.5680(5) 0.5515(4) 0.3282(3) 0.0683(19) Uani 1 1 d .
H17A H 0.6153 0.4996 0.3061 0.102 Uiso 1 1 calc R
H17B H 0.5726 0.5979 0.2956 0.102 Uiso 1 1 calc R
H17C H 0.4895 0.5527 0.3426 0.102 Uiso 1 1 calc R
C18 C 1.0564(4) 0.7906(3) 0.4643(2) 0.0284(9) Uani 1 1 d .
H18 H 1.0778 0.7293 0.4654 0.034 Uiso 1 1 calc R
C19 C 0.9560(4) 0.8194(3) 0.5248(2) 0.0380(11) Uani 1 1 d .
H19A H 0.8914 0.808 0.5169 0.057 Uiso 1 1 calc R
H19B H 0.9361 0.8788 0.5292 0.057 Uiso 1 1 calc R
H19C H 0.9759 0.79 0.5672 0.057 Uiso 1 1 calc R
C20 C 1.1582(4) 0.8078(3) 0.4780(2) 0.0372(11) Uani 1 1 d .
H20A H 1.2234 0.7892 0.4394 0.056 Uiso 1 1 calc R
H20B H 1.177 0.7781 0.5206 0.056 Uiso 1 1 calc R
H20C H 1.1388 0.8671 0.4826 0.056 Uiso 1 1 calc R
C21 C 0.9548(4) 0.9451(3) 0.3680(2) 0.0280(9) Uani 1 1 d .
H21 H 0.9545 0.9588 0.3181 0.034 Uiso 1 1 calc R
C22 C 0.8317(4) 0.9754(3) 0.4068(3) 0.0491(14) Uani 1 1 d .
H22A H 0.7906 0.9439 0.3939 0.074 Uiso 1 1 calc R
H22B H 0.7976 1.034 0.395 0.074 Uiso 1 1 calc R
H22C H 0.8277 0.9677 0.4564 0.074 Uiso 1 1 calc R
C23 C 1.0197(4) 0.9942(3) 0.3871(3) 0.0408(12) Uani 1 1 d .
H23A H 1.0987 0.9746 0.3616 0.061 Uiso 1 1 calc R
H23B H 1.0166 0.9868 0.4367 0.061 Uiso 1 1 calc R
H23C H 0.9855 1.0528 0.3752 0.061 Uiso 1 1 calc R
C24 C 1.1692(3) 0.8015(3) 0.3121(2) 0.0271(9) Uani 1 1 d .
H24 H 1.215 0.8288 0.3274 0.033 Uiso 1 1 calc R
C25 C 1.2339(4) 0.7086(3) 0.3145(3) 0.0379(11) Uani 1 1 d .
H25A H 1.2367 0.6891 0.3622 0.057 Uiso 1 1 calc R
H25B H 1.311 0.6977 0.2865 0.057 Uiso 1 1 calc R
H25C H 1.1953 0.6795 0.2961 0.057 Uiso 1 1 calc R
C26 C 1.1661(4) 0.8317(3) 0.2370(2) 0.0349(11) Uani 1 1 d .
H26A H 1.1254 0.8912 0.2352 0.052 Uiso 1 1 calc R
H26B H 1.1274 0.8029 0.2184 0.052 Uiso 1 1 calc R
H26C H 1.2435 0.8203 0.2094 0.052 Uiso 1 1 calc R
C27 C 0.5640(3) 0.9412(2) 0.3555(2) 0.0244(8) Uani 1 1 d .
C28 C 0.5038(3) 0.8850(3) 0.3628(2) 0.0288(9) Uani 1 1 d .
C29 C 0.5350(4) 0.8463(3) 0.2988(3) 0.0339(11) Uani 1 1 d .
C30 C 0.6131(4) 0.8792(3) 0.2524(2) 0.0329(10) Uani 1 1 d .
C31 C 0.6316(3) 0.9369(2) 0.2873(2) 0.0259(9) Uani 1 1 d .
C32 C 0.5482(4) 1.0028(3) 0.4068(2) 0.0304(9) Uani 1 1 d .
H32A H 0.6006 1.0336 0.3887 0.046 Uiso 1 1 calc R
H32B H 0.5635 0.9737 0.4503 0.046 Uiso 1 1 calc R
H32C H 0.4704 1.0411 0.4147 0.046 Uiso 1 1 calc R
C33 C 0.6997(4) 0.9913(3) 0.2547(3) 0.0391(11) Uani 1 1 d .
H33A H 0.7005 1.0255 0.2897 0.059 Uiso 1 1 calc R
H33B H 0.6661 1.0269 0.2183 0.059 Uiso 1 1 calc R
H33C H 0.7773 0.9572 0.2348 0.059 Uiso 1 1 calc R
C34 C 0.6487(5) 0.8690(3) 0.1765(3) 0.0588(17) Uani 1 1 d .
H34A H 0.6256 0.8251 0.165 0.088 Uiso 1 1 calc R
H34B H 0.731 0.8542 0.1619 0.088 Uiso 1 1 calc R
H34C H 0.6127 0.9208 0.1527 0.088 Uiso 1 1 calc R
C35 C 0.4832(5) 0.7891(3) 0.2805(3) 0.0590(17) Uani 1 1 d .
H35A H 0.5202 0.7711 0.2335 0.088 Uiso 1 1 calc R
H35B H 0.4024 0.8179 0.2834 0.088 Uiso 1 1 calc R
H35C H 0.4933 0.7409 0.3127 0.088 Uiso 1 1 calc R
C36 C 0.4103(4) 0.8786(3) 0.4222(3) 0.0437(12) Uani 1 1 d .
H36A H 0.4063 0.9111 0.4597 0.066 Uiso 1 1 calc R
H36B H 0.4248 0.8207 0.4382 0.066 Uiso 1 1 calc R
H36C H 0.3385 0.8996 0.4075 0.066 Uiso 1 1 calc R
C37 C 0.6570(3) 0.8095(2) 0.4833(2) 0.0248(9) Uani 1 1 d .
H37A H 0.7068 0.8357 0.4943 0.03 Uiso 1 1 calc R
H37B H 0.5811 0.8521 0.4891 0.03 Uiso 1 1 calc R
C38 C 0.6463(4) 0.7468(3) 0.5397(2) 0.0290(9) Uani 1 1 d .
C39 C 0.7385(4) 0.6937(3) 0.5659(2) 0.0340(10) Uani 1 1 d .
H39 H 0.8107 0.6995 0.5481 0.041 Uiso 1 1 calc R
C40 C 0.7279(5) 0.6330(3) 0.6169(2) 0.0449(13) Uani 1 1 d .
H40 H 0.7925 0.5982 0.6331 0.054 Uiso 1 1 calc R
C41 C 0.6247(6) 0.6226(4) 0.6443(3) 0.0542(16) Uani 1 1 d .
H41 H 0.6175 0.5806 0.6787 0.065 Uiso 1 1 calc R
C42 C 0.5317(6) 0.6750(4) 0.6205(3) 0.0559(16) Uani 1 1 d .
H42 H 0.4596 0.6695 0.6394 0.067 Uiso 1 1 calc R
C43 C 0.5424(5) 0.7360(3) 0.5691(3) 0.0442(12) Uani 1 1 d .
H43 H 0.4772 0.771 0.5537 0.053 Uiso 1 1 calc R
C51 C 0.0331(3) 1.2306(2) 0.14982(19) 0.0181(7) Uani 1 1 d .
C52 C 0.0587(3) 1.2970(2) 0.10812(19) 0.0179(7) Uani 1 1 d .
H52 H 0.03 1.3065 0.0676 0.021 Uiso 1 1 calc R
C53 C 0.1150(3) 1.3527(2) 0.11013(19) 0.0171(7) Uani 1 1 d .
H53 H 0.1176 1.3869 0.0692 0.021 Uiso 1 1 calc R
C54 C 0.1690(3) 1.3724(2) 0.15600(19) 0.0166(7) Uani 1 1 d .
C55 C 0.1794(3) 1.3398(2) 0.22379(19) 0.0198(8) Uani 1 1 d .
H55 H 0.2216 1.3632 0.2423 0.024 Uiso 1 1 calc R
C56 C 0.1428(3) 1.2815(2) 0.27028(19) 0.0192(8) Uani 1 1 d .
H56 H 0.1566 1.2814 0.3145 0.023 Uiso 1 1 calc R
C57 C 0.0911(3) 1.2238(2) 0.26745(19) 0.0197(8) Uani 1 1 d .
H57 H 0.0787 1.194 0.3101 0.024 Uiso 1 1 calc R
C58 C 0.0531(3) 1.1993(2) 0.21652(19) 0.0200(8) Uani 1 1 d .
H58 H 0.0367 1.1496 0.2298 0.024 Uiso 1 1 calc R
C59 C -0.1986(3) 1.2078(3) 0.1820(2) 0.0268(9) Uani 1 1 d .
H59 H -0.245 1.1836 0.1637 0.032 Uiso 1 1 calc R
C60 C -0.2010(4) 1.1734(3) 0.2569(2) 0.0351(11) Uani 1 1 d .
H60A H -0.1624 1.1136 0.2571 0.053 Uiso 1 1 calc R
H60B H -0.2795 1.1854 0.2826 0.053 Uiso 1 1 calc R
H60C H -0.1625 1.1992 0.2786 0.053 Uiso 1 1 calc R
C61 C -0.2592(4) 1.3010(3) 0.1814(3) 0.0386(11) Uani 1 1 d .
H61A H -0.2578 1.3226 0.1338 0.058 Uiso 1 1 calc R
H61B H -0.2209 1.3272 0.2029 0.058 Uiso 1 1 calc R
H61C H -0.3377 1.3129 0.2071 0.058 Uiso 1 1 calc R
C62 C -0.0779(4) 1.2188(3) 0.0311(2) 0.0258(9) Uani 1 1 d .
H62 H -0.0976 1.28 0.0306 0.031 Uiso 1 1 calc R
C63 C 0.0269(4) 1.1883(3) -0.0280(2) 0.0360(11) Uani 1 1 d .
H63A H 0.091 1.1984 -0.0177 0.054 Uiso 1 1 calc R
H63B H 0.011 1.2182 -0.0711 0.054 Uiso 1 1 calc R
H63C H 0.0455 1.1292 -0.0326 0.054 Uiso 1 1 calc R
C64 C -0.1784(4) 1.2036(3) 0.0139(3) 0.0413(12) Uani 1 1 d .
H64A H -0.2456 1.223 0.0512 0.062 Uiso 1 1 calc R
H64B H -0.1601 1.1445 0.009 0.062 Uiso 1 1 calc R
H64C H -0.1934 1.2336 -0.0293 0.062 Uiso 1 1 calc R
C65 C 0.0147(4) 1.0621(2) 0.1287(2) 0.0250(9) Uani 1 1 d .
H65 H 0.0159 1.0484 0.1784 0.03 Uiso 1 1 calc R
C66 C 0.1372(4) 1.0291(3) 0.0892(3) 0.0412(12) Uani 1 1 d .
H66A H 0.1807 1.0593 0.1011 0.062 Uiso 1 1 calc R
H66B H 0.1403 1.0364 0.0396 0.062 Uiso 1 1 calc R
H66C H 0.1693 0.9704 0.1014 0.062 Uiso 1 1 calc R
C67 C -0.0548(4) 1.0150(3) 0.1112(3) 0.0409(12) Uani 1 1 d .
H67A H -0.1332 1.0365 0.1373 0.061 Uiso 1 1 calc R
H67B H -0.0226 0.9563 0.1235 0.061 Uiso 1 1 calc R
H67C H -0.0529 1.0221 0.0618 0.061 Uiso 1 1 calc R
C68 C 0.1296(3) 1.5520(2) 0.1833(2) 0.0231(8) Uani 1 1 d .
H68 H 0.052 1.5617 0.1767 0.028 Uiso 1 1 calc R
C69 C 0.1543(4) 1.6338(2) 0.1589(2) 0.0328(10) Uani 1 1 d .
H69A H 0.1588 1.6433 0.1093 0.049 Uiso 1 1 calc R
H69B H 0.2263 1.6299 0.1688 0.049 Uiso 1 1 calc R
H69C H 0.0935 1.6796 0.1834 0.049 Uiso 1 1 calc R
C70 C 0.1218(4) 1.5374(3) 0.2607(2) 0.0313(10) Uani 1 1 d .
H70A H 0.1059 1.486 0.2761 0.047 Uiso 1 1 calc R
H70B H 0.061 1.5835 0.285 0.047 Uiso 1 1 calc R
H70C H 0.1937 1.5335 0.2707 0.047 Uiso 1 1 calc R
C71 C 0.3755(3) 1.4239(2) 0.1442(2) 0.0254(9) Uani 1 1 d .
H71 H 0.3706 1.3929 0.1898 0.03 Uiso 1 1 calc R
C72 C 0.4558(4) 1.3600(3) 0.0909(3) 0.0380(11) Uani 1 1 d .
H72A H 0.4213 1.3187 0.0886 0.057 Uiso 1 1 calc R
H72B H 0.5278 1.3327 0.1049 0.057 Uiso 1 1 calc R
H72C H 0.4694 1.3879 0.0456 0.057 Uiso 1 1 calc R
C73 C 0.4284(4) 1.4880(3) 0.1495(3) 0.0358(11) Uani 1 1 d .
H73A H 0.377 1.5276 0.1839 0.054 Uiso 1 1 calc R
H73B H 0.4418 1.517 0.1047 0.054 Uiso 1 1 calc R
H73C H 0.5003 1.4605 0.1634 0.054 Uiso 1 1 calc R
C74 C 0.2257(4) 1.4931(3) 0.0342(2) 0.0273(9) Uani 1 1 d .
H74 H 0.2513 1.4406 0.0098 0.033 Uiso 1 1 calc R
C75 C 0.1063(4) 1.5422(3) 0.0225(2) 0.0372(11) Uani 1 1 d .
H75A H 0.0542 1.5125 0.0455 0.056 Uiso 1 1 calc R
H75B H 0.1085 1.5484 -0.027 0.056 Uiso 1 1 calc R
H75C H 0.0802 1.5967 0.0416 0.056 Uiso 1 1 calc R
C76 C 0.3072(4) 1.5398(3) -0.0023(2) 0.0363(11) Uani 1 1 d .
H76A H 0.3831 1.5089 0.0049 0.055 Uiso 1 1 calc R
H76B H 0.281 1.5945 0.0166 0.055 Uiso 1 1 calc R
H76C H 0.3092 1.5459 -0.0518 0.055 Uiso 1 1 calc R
C77 C 0.4704(3) 1.1097(2) 0.1428(2) 0.0262(9) Uani 1 1 d .
C78 C 0.4102(3) 1.0547(2) 0.1450(2) 0.0213(8) Uani 1 1 d .
C79 C 0.3401(3) 1.0561(2) 0.2124(2) 0.0228(8) Uani 1 1 d .
C80 C 0.3575(3) 1.1108(3) 0.2511(2) 0.0272(9) Uani 1 1 d .
C81 C 0.4358(3) 1.1455(3) 0.2079(2) 0.0273(9) Uani 1 1 d .
C82 C 0.5663(3) 1.1188(3) 0.0852(2) 0.0353(11) Uani 1 1 d .
H82A H 0.573 1.0878 0.046 0.053 Uiso 1 1 calc R
H82B H 0.637 1.0974 0.1013 0.053 Uiso 1 1 calc R
H82C H 0.5514 1.1772 0.071 0.053 Uiso 1 1 calc R
C83 C 0.4282(4) 0.9970(2) 0.0903(2) 0.0295(9) Uani 1 1 d .
H83A H 0.4802 1.0087 0.0488 0.044 Uiso 1 1 calc R
H83B H 0.3557 1.0045 0.0794 0.044 Uiso 1 1 calc R
H83C H 0.4605 0.9399 0.1071 0.044 Uiso 1 1 calc R
C84 C 0.2714(4) 1.0008(3) 0.2412(2) 0.0356(11) Uani 1 1 d .
H84A H 0.2713 0.9691 0.2042 0.053 Uiso 1 1 calc R
H84B H 0.1936 1.0343 0.2614 0.053 Uiso 1 1 calc R
H84C H 0.3042 0.9629 0.2768 0.053 Uiso 1 1 calc R
C85 C 0.3179(4) 1.1162(3) 0.3278(2) 0.0417(12) Uani 1 1 d .
H85A H 0.3404 1.1582 0.343 0.063 Uiso 1 1 calc R
H85B H 0.3521 1.0627 0.35 0.063 Uiso 1 1 calc R
H85C H 0.2355 1.1314 0.3405 0.063 Uiso 1 1 calc R
C86 C 0.4849(4) 1.2019(3) 0.2313(3) 0.0425(12) Uani 1 1 d .
H86A H 0.5366 1.2182 0.192 0.064 Uiso 1 1 calc R
H86B H 0.5263 1.1729 0.2668 0.064 Uiso 1 1 calc R
H86C H 0.4236 1.2512 0.2503 0.064 Uiso 1 1 calc R
C87 C 0.3217(3) 1.1935(2) 0.02015(19) 0.0236(8) Uani 1 1 d .
H87A H 0.3977 1.151 0.0138 0.028 Uiso 1 1 calc R
H87B H 0.2728 1.1686 0.0064 0.028 Uiso 1 1 calc R
C88 C 0.3332(4) 1.2598(3) -0.0330(2) 0.0301(10) Uani 1 1 d .
C89 C 0.2430(4) 1.3130(3) -0.0607(2) 0.0346(11) Uani 1 1 d .
H89 H 0.1712 1.306 -0.0458 0.042 Uiso 1 1 calc R
C90 C 0.2556(5) 1.3758(3) -0.1096(2) 0.0466(14) Uani 1 1 d .
H90 H 0.1925 1.4115 -0.1266 0.056 Uiso 1 1 calc R
C91 C 0.3590(6) 1.3861(3) -0.1329(3) 0.0574(17) Uani 1 1 d .
H91 H 0.368 1.4287 -0.1663 0.069 Uiso 1 1 calc R
C92 C 0.4496(6) 1.3341(4) -0.1076(3) 0.0574(17) Uani 1 1 d .
H92 H 0.5213 1.3411 -0.1238 0.069 Uiso 1 1 calc R
C93 C 0.4382(5) 1.2713(3) -0.0585(2) 0.0433(12) Uani 1 1 d .
H93 H 0.5023 1.2359 -0.0421 0.052 Uiso 1 1 calc R
Si1 Si 0.76304(9) 0.53072(7) 0.38468(6) 0.0229(2) Uani 1 1 d .
Si2 Si 1.02675(9) 0.82891(6) 0.37579(5) 0.0200(2) Uani 1 1 d .
Si51 Si -0.05390(9) 1.17857(6) 0.12086(5) 0.0198(2) Uani 1 1 d .
Si52 Si 0.22692(9) 1.46219(6) 0.12830(5) 0.0177(2) Uani 1 1 d .
U1 U 0.724004(11) 0.787748(8) 0.355110(7) 0.01696(4) Uani 1 1 d .
U51 U 0.250716(11) 1.208725(8) 0.149537(7) 0.01557(4) Uani 1 1 d .

loop_
_atom_site_aniso_label
_atom_site_aniso_U_11
_atom_site_aniso_U_22
_atom_site_aniso_U_33
_atom_site_aniso_U_23
_atom_site_aniso_U_13
_atom_site_aniso_U_12
C1 0.0171(18) 0.0179(19) 0.024(2) -0.0062(15) -0.0033(15) -0.0058(15)
C2 0.0205(19) 0.0171(19) 0.0205(19) 0.0015(15) -0.0068(15) -0.0072(15)
C3 0.0200(18) 0.0164(19) 0.0198(19) 0.0010(15) -0.0083(15) -0.0046(15)
C4 0.0184(18) 0.0193(19) 0.0193(19) 0.0022(15) -0.0051(15) -0.0093(15)
C5 0.0204(19) 0.019(2) 0.023(2) 0.0020(15) -0.0033(15) -0.0059(16)
C6 0.025(2) 0.023(2) 0.0167(19) 0.0000(15) -0.0040(16) -0.0042(17)
C7 0.027(2) 0.021(2) 0.021(2) -0.0055(16) -0.0112(16) -0.0002(17)
C8 0.0215(19) 0.021(2) 0.028(2) -0.0063(16) -0.0114(16) -0.0025(16)
C9 0.023(2) 0.020(2) 0.042(3) -0.0060(18) -0.0067(18) -0.0071(17)
C10 0.050(3) 0.013(2) 0.046(3) -0.0047(19) -0.007(2) -0.009(2)
C11 0.031(2) 0.026(2) 0.040(3) -0.0128(19) 0.0024(19) -0.0085(19)
C12 0.068(3) 0.028(2) 0.032(3) 0.0023(19) -0.010(2) -0.031(3)
C13 0.084(4) 0.044(3) 0.058(4) 0.021(3) -0.044(3) -0.039(3)
C14 0.095(5) 0.045(3) 0.046(3) 0.005(3) 0.004(3) -0.044(3)
C15 0.026(2) 0.037(3) 0.089(4) -0.028(3) -0.007(3) -0.005(2)
C16 0.031(3) 0.034(3) 0.069(4) -0.018(3) 0.001(2) -0.004(2)
C17 0.035(3) 0.085(5) 0.078(5) -0.035(4) -0.020(3) 0.004(3)
C18 0.035(2) 0.028(2) 0.030(2) 0.0057(18) -0.0142(19) -0.0177(19)
C19 0.042(3) 0.052(3) 0.028(2) -0.005(2) -0.007(2) -0.025(2)
C20 0.039(3) 0.047(3) 0.040(3) 0.004(2) -0.021(2) -0.025(2)
C21 0.038(2) 0.023(2) 0.025(2) -0.0002(17) -0.0091(18) -0.0127(19)
C22 0.033(3) 0.031(3) 0.075(4) -0.004(3) 0.000(3) -0.009(2)
C23 0.049(3) 0.026(2) 0.050(3) -0.006(2) -0.001(2) -0.021(2)
C24 0.027(2) 0.029(2) 0.030(2) -0.0033(18) -0.0031(17) -0.0172(19)
C25 0.032(2) 0.031(3) 0.048(3) -0.006(2) -0.004(2) -0.009(2)
C26 0.032(2) 0.041(3) 0.033(2) -0.006(2) 0.0058(19) -0.020(2)
C27 0.023(2) 0.020(2) 0.024(2) -0.0035(16) -0.0052(16) 0.0006(16)
C28 0.018(2) 0.024(2) 0.040(3) -0.0036(18) -0.0081(18) 0.0003(17)
C29 0.029(2) 0.021(2) 0.053(3) -0.009(2) -0.029(2) 0.0052(18)
C30 0.033(2) 0.029(2) 0.028(2) -0.0067(19) -0.0164(19) 0.0082(19)
C31 0.026(2) 0.023(2) 0.023(2) -0.0017(17) -0.0086(17) 0.0013(17)
C32 0.033(2) 0.023(2) 0.031(2) -0.0062(18) -0.0097(19) -0.0013(18)
C33 0.034(2) 0.027(2) 0.044(3) 0.012(2) -0.004(2) -0.001(2)
C34 0.069(4) 0.050(3) 0.038(3) -0.016(3) -0.034(3) 0.024(3)
C35 0.059(4) 0.027(3) 0.106(5) -0.009(3) -0.057(4) -0.004(3)
C36 0.021(2) 0.038(3) 0.067(4) 0.008(2) -0.008(2) -0.008(2)
C37 0.026(2) 0.023(2) 0.020(2) 0.0005(16) -0.0029(16) -0.0039(17)
C38 0.040(3) 0.029(2) 0.018(2) -0.0068(17) -0.0025(18) -0.014(2)
C39 0.047(3) 0.035(3) 0.022(2) -0.0056(18) -0.007(2) -0.015(2)
C40 0.074(4) 0.034(3) 0.028(3) -0.001(2) -0.019(3) -0.017(3)
C41 0.100(5) 0.051(3) 0.025(3) 0.005(2) -0.010(3) -0.046(4)
C42 0.069(4) 0.071(4) 0.037(3) -0.002(3) 0.001(3) -0.045(4)
C43 0.050(3) 0.052(3) 0.035(3) -0.001(2) -0.004(2) -0.026(3)
C51 0.0159(17) 0.0175(19) 0.0214(19) -0.0029(15) -0.0020(15) -0.0070(15)
C52 0.0218(19) 0.0168(19) 0.0178(19) 0.0019(14) -0.0100(15) -0.0069(15)
C53 0.0200(18) 0.0121(18) 0.0180(18) 0.0024(14) -0.0055(15) -0.0039(15)
C54 0.0152(17) 0.0151(18) 0.0200(19) -0.0004(14) -0.0045(14) -0.0054(14)
C55 0.0236(19) 0.0139(18) 0.024(2) -0.0028(15) -0.0084(16) -0.0052(15)
C56 0.0215(19) 0.020(2) 0.0160(19) -0.0010(15) -0.0074(15) -0.0037(16)
C57 0.0196(19) 0.021(2) 0.0153(18) -0.0006(15) -0.0004(14) -0.0060(16)
C58 0.0208(19) 0.0164(19) 0.022(2) -0.0008(15) -0.0007(15) -0.0083(15)
C59 0.024(2) 0.028(2) 0.034(2) -0.0034(18) -0.0075(18) -0.0145(18)
C60 0.034(2) 0.042(3) 0.032(2) -0.004(2) 0.0032(19) -0.022(2)
C61 0.034(3) 0.034(3) 0.047(3) -0.004(2) -0.009(2) -0.009(2)
C62 0.034(2) 0.027(2) 0.024(2) 0.0037(17) -0.0136(18) -0.0155(19)
C63 0.050(3) 0.038(3) 0.023(2) -0.0015(19) -0.009(2) -0.018(2)
C64 0.050(3) 0.047(3) 0.046(3) 0.009(2) -0.028(2) -0.031(3)
C65 0.038(2) 0.0154(19) 0.026(2) 0.0022(16) -0.0119(18) -0.0119(18)
C66 0.037(3) 0.028(3) 0.056(3) -0.001(2) -0.009(2) -0.008(2)
C67 0.056(3) 0.030(3) 0.047(3) -0.004(2) -0.009(2) -0.028(2)
C68 0.0204(19) 0.019(2) 0.030(2) -0.0048(16) -0.0048(16) -0.0064(16)
C69 0.035(2) 0.018(2) 0.045(3) -0.0058(19) -0.006(2) -0.0093(19)
C70 0.035(2) 0.026(2) 0.030(2) -0.0063(18) 0.0004(19) -0.0098(19)
C71 0.023(2) 0.026(2) 0.029(2) -0.0017(17) -0.0076(17) -0.0100(17)
C72 0.027(2) 0.035(3) 0.048(3) -0.010(2) -0.002(2) -0.007(2)
C73 0.027(2) 0.035(3) 0.050(3) -0.006(2) -0.008(2) -0.014(2)
C74 0.036(2) 0.022(2) 0.028(2) 0.0033(17) -0.0078(18) -0.0150(19)
C75 0.051(3) 0.032(3) 0.040(3) 0.016(2) -0.025(2) -0.023(2)
C76 0.043(3) 0.032(3) 0.034(3) 0.005(2) 0.000(2) -0.022(2)
C77 0.020(2) 0.019(2) 0.035(2) 0.0021(17) -0.0065(17) -0.0017(16)
C78 0.0189(19) 0.0156(19) 0.023(2) -0.0011(15) -0.0064(15) 0.0030(15)
C79 0.0205(19) 0.018(2) 0.027(2) 0.0038(16) -0.0092(16) -0.0016(16)
C80 0.027(2) 0.024(2) 0.027(2) -0.0003(17) -0.0142(17) 0.0016(17)
C81 0.021(2) 0.023(2) 0.036(2) -0.0038(18) -0.0159(18) 0.0020(17)
C82 0.019(2) 0.034(3) 0.046(3) 0.004(2) -0.0003(19) -0.0056(18)
C83 0.036(2) 0.017(2) 0.030(2) -0.0062(17) -0.0082(19) 0.0008(18)
C84 0.037(3) 0.026(2) 0.040(3) 0.010(2) -0.009(2) -0.010(2)
C85 0.048(3) 0.036(3) 0.029(3) -0.002(2) -0.021(2) 0.009(2)
C86 0.037(3) 0.033(3) 0.067(4) -0.008(2) -0.033(3) -0.007(2)
C87 0.025(2) 0.023(2) 0.020(2) -0.0019(16) -0.0020(16) -0.0068(17)
C88 0.046(3) 0.027(2) 0.020(2) -0.0054(17) -0.0027(19) -0.016(2)
C89 0.057(3) 0.030(2) 0.022(2) -0.0016(18) -0.013(2) -0.016(2)
C90 0.086(4) 0.036(3) 0.028(3) 0.002(2) -0.024(3) -0.027(3)
C91 0.112(5) 0.043(3) 0.028(3) 0.008(2) -0.013(3) -0.044(4)
C92 0.083(5) 0.069(4) 0.038(3) 0.000(3) 0.002(3) -0.058(4)
C93 0.055(3) 0.052(3) 0.032(3) -0.003(2) -0.007(2) -0.031(3)
Si1 0.0226(5) 0.0179(5) 0.0316(6) -0.0051(4) -0.0056(5) -0.0097(4)
Si2 0.0229(5) 0.0188(5) 0.0221(5) 0.0000(4) -0.0054(4) -0.0115(4)
Si51 0.0249(5) 0.0184(5) 0.0211(5) 0.0016(4) -0.0079(4) -0.0123(4)
Si52 0.0188(5) 0.0140(5) 0.0224(5) -0.0018(4) -0.0050(4) -0.0075(4)
U1 0.01613(7) 0.01483(8) 0.01892(8) -0.00281(5) -0.00522(5) -0.00235(6)
U51 0.01622(7) 0.01340(7) 0.01621(8) -0.00096(5) -0.00387(5) -0.00360(5)

loop_
_atom_type_symbol
_atom_type_description
_atom_type_scat_dispersion_real
_atom_type_scat_dispersion_imag
_atom_type_scat_source
C C 0.0033 0.0016 'International Tables Vol C Tables 4.2.6.8 and 6.1.1.4'
H H 0 0 'International Tables Vol C Tables 4.2.6.8 and 6.1.1.4'
Si Si 0.0817 0.0704 'International Tables Vol C Tables 4.2.6.8 and 6.1.1.4'
U U -9.6767 9.6646 'International Tables Vol C Tables 4.2.6.8 and 6.1.1.4'

loop_
_geom_angle_atom_site_label_1
_geom_angle_atom_site_label_2
_geom_angle_atom_site_label_3
_geom_angle
C2 C1 C8 129.4(3)
C2 C1 Si1 117.2(3)
C8 C1 Si1 113.3(3)
C2 C1 U1 73.8(2)
C8 C1 U1 72.8(2)
Si1 C1 U1 136.99(18)
C3 C2 C1 138.5(4)
C3 C2 U1 75.7(2)
C1 C2 U1 75.4(2)
C3 C2 H2 110.7
C1 C2 H2 110.7
U1 C2 H2 134.8
C2 C3 C4 138.3(4)
C2 C3 U1 73.7(2)
C4 C3 U1 75.6(2)
C2 C3 H3 110.8
C4 C3 H3 110.8
U1 C3 H3 138
C3 C4 C5 129.3(3)
C3 C4 Si2 118.5(3)
C5 C4 Si2 111.8(3)
C3 C4 U1 73.9(2)
C5 C4 U1 71.0(2)
Si2 C4 U1 141.24(18)
C6 C5 C4 135.6(4)
C6 C5 U1 76.7(2)
C4 C5 U1 77.9(2)
C6 C5 H5 112.2
C4 C5 H5 112.2
U1 C5 H5 125.6
C7 C6 C5 135.8(4)
C7 C6 U1 75.4(2)
C5 C6 U1 72.4(2)
C7 C6 H6 112.1
C5 C6 H6 112.1
U1 C6 H6 137.6
C6 C7 C8 136.1(4)
C6 C7 U1 74.4(2)
C8 C7 U1 72.7(2)
C6 C7 H7 112
C8 C7 H7 112
U1 C7 H7 139.1
C7 C8 C1 135.8(4)
C7 C8 U1 76.6(2)
C1 C8 U1 76.1(2)
C7 C8 H8 112.1
C1 C8 H8 112.1
U1 C8 H8 128.8
C10 C9 C11 109.9(3)
C10 C9 Si1 110.9(3)
C11 C9 Si1 116.6(3)
C10 C9 H9 106.2
C11 C9 H9 106.2
Si1 C9 H9 106.2
C9 C10 H10A 109.5
C9 C10 H10B 109.5
H10A C10 H10B 109.5
C9 C10 H10C 109.5
H10A C10 H10C 109.5
H10B C10 H10C 109.5
C9 C11 H11A 109.5
C9 C11 H11B 109.5
H11A C11 H11B 109.5
C9 C11 H11C 109.5
H11A C11 H11C 109.5
H11B C11 H11C 109.5
C13 C12 C14 109.7(4)
C13 C12 Si1 112.6(4)
C14 C12 Si1 115.9(4)
C13 C12 H12 106
C14 C12 H12 106
Si1 C12 H12 106
C12 C13 H13A 109.5
C12 C13 H13B 109.5
H13A C13 H13B 109.5
C12 C13 H13C 109.5
H13A C13 H13C 109.5
H13B C13 H13C 109.5
C12 C14 H14A 109.5
C12 C14 H14B 109.5
H14A C14 H14B 109.5
C12 C14 H14C 109.5
H14A C14 H14C 109.5
H14B C14 H14C 109.5
C17 C15 C16 113.3(5)
C17 C15 Si1 121.8(4)
C16 C15 Si1 111.2(3)
C17 C15 H15 102.5
C16 C15 H15 102.5
Si1 C15 H15 102.5
C15 C16 H16A 109.5
C15 C16 H16B 109.5
H16A C16 H16B 109.5
C15 C16 H16C 109.5
H16A C16 H16C 109.5
H16B C16 H16C 109.5
C15 C17 H17A 109.5
C15 C17 H17B 109.5
H17A C17 H17B 109.5
C15 C17 H17C 109.5
H17A C17 H17C 109.5
H17B C17 H17C 109.5
C19 C18 C20 108.9(4)
C19 C18 Si2 115.4(3)
C20 C18 Si2 114.0(3)
C19 C18 H18 105.9
C20 C18 H18 105.9
Si2 C18 H18 105.9
C18 C19 H19A 109.5
C18 C19 H19B 109.5
H19A C19 H19B 109.5
C18 C19 H19C 109.5
H19A C19 H19C 109.5
H19B C19 H19C 109.5
C18 C20 H20A 109.5
C18 C20 H20B 109.5
H20A C20 H20B 109.5
C18 C20 H20C 109.5
H20A C20 H20C 109.5
H20B C20 H20C 109.5
C22 C21 C23 110.1(4)
C22 C21 Si2 114.3(3)
C23 C21 Si2 113.2(3)
C22 C21 H21 106.2
C23 C21 H21 106.2
Si2 C21 H21 106.2
C21 C22 H22A 109.5
C21 C22 H22B 109.5
H22A C22 H22B 109.5
C21 C22 H22C 109.5
H22A C22 H22C 109.5
H22B C22 H22C 109.5
C21 C23 H23A 109.5
C21 C23 H23B 109.5
H23A C23 H23B 109.5
C21 C23 H23C 109.5
H23A C23 H23C 109.5
H23B C23 H23C 109.5
C25 C24 C26 109.2(4)
C25 C24 Si2 111.8(3)
C26 C24 Si2 115.7(3)
C25 C24 H24 106.6
C26 C24 H24 106.6
Si2 C24 H24 106.6
C24 C25 H25A 109.5
C24 C25 H25B 109.5
H25A C25 H25B 109.5
C24 C25 H25C 109.5
H25A C25 H25C 109.5
H25B C25 H25C 109.5
C24 C26 H26A 109.5
C24 C26 H26B 109.5
H26A C26 H26B 109.5
C24 C26 H26C 109.5
H26A C26 H26C 109.5
H26B C26 H26C 109.5
C28 C27 C31 107.8(4)
C28 C27 C32 126.5(4)
C31 C27 C32 125.2(4)
C28 C27 U1 74.8(2)
C31 C27 U1 76.6(2)
C32 C27 U1 120.9(3)
C27 C28 C29 107.6(4)
C27 C28 C36 125.9(4)
C29 C28 C36 125.7(4)
C27 C28 U1 75.1(2)
C29 C28 U1 76.4(2)
C36 C28 U1 122.5(3)
C30 C29 C28 108.1(4)
C30 C29 C35 125.4(5)
C28 C29 C35 126.1(5)
C30 C29 U1 76.8(2)
C28 C29 U1 73.6(2)
C35 C29 U1 121.7(3)
C31 C30 C29 108.1(4)
C31 C30 C34 125.2(5)
C29 C30 C34 125.4(5)
C31 C30 U1 74.2(2)
C29 C30 U1 73.7(2)
C34 C30 U1 128.3(3)
C30 C31 C27 108.4(4)
C30 C31 C33 125.0(4)
C27 C31 C33 126.2(4)
C30 C31 U1 76.6(2)
C27 C31 U1 73.5(2)
C33 C31 U1 121.8(3)
C27 C32 H32A 109.5
C27 C32 H32B 109.5
H32A C32 H32B 109.5
C27 C32 H32C 109.5
H32A C32 H32C 109.5
H32B C32 H32C 109.5
C31 C33 H33A 109.5
C31 C33 H33B 109.5
H33A C33 H33B 109.5
C31 C33 H33C 109.5
H33A C33 H33C 109.5
H33B C33 H33C 109.5
C30 C34 H34A 109.5
C30 C34 H34B 109.5
H34A C34 H34B 109.5
C30 C34 H34C 109.5
H34A C34 H34C 109.5
H34B C34 H34C 109.5
C29 C35 H35A 109.5
C29 C35 H35B 109.5
H35A C35 H35B 109.5
C29 C35 H35C 109.5
H35A C35 H35C 109.5
H35B C35 H35C 109.5
C28 C36 H36A 109.5
C28 C36 H36B 109.5
H36A C36 H36B 109.5
C28 C36 H36C 109.5
H36A C36 H36C 109.5
H36B C36 H36C 109.5
C38 C37 U1 127.8(3)
C38 C37 H37A 105.4
U1 C37 H37A 105.4
C38 C37 H37B 105.4
U1 C37 H37B 105.4
H37A C37 H37B 106
C43 C38 C39 115.8(4)
C43 C38 C37 121.1(4)
C39 C38 C37 123.1(4)
C40 C39 C38 122.3(5)
C40 C39 H39 118.8
C38 C39 H39 118.8
C41 C40 C39 120.8(5)
C41 C40 H40 119.6
C39 C40 H40 119.6
C40 C41 C42 118.3(5)
C40 C41 H41 120.8
C42 C41 H41 120.8
C41 C42 C43 121.0(5)
C41 C42 H42 119.5
C43 C42 H42 119.5
C38 C43 C42 121.8(5)
C38 C43 H43 119.1
C42 C43 H43 119.1
C52 C51 C58 129.9(3)
C52 C51 Si51 118.5(3)
C58 C51 Si51 111.3(3)
C52 C51 U51 74.2(2)
C58 C51 U51 71.2(2)
Si51 C51 U51 140.43(18)
C53 C52 C51 137.7(3)
C53 C52 U51 73.2(2)
C51 C52 U51 75.4(2)
C53 C52 H52 111.2
C51 C52 H52 111.2
U51 C52 H52 138.7
C52 C53 C54 138.2(3)
C52 C53 U51 76.3(2)
C54 C53 U51 74.8(2)
C52 C53 H53 110.9
C54 C53 H53 110.9
U51 C53 H53 134.4
C53 C54 C55 129.7(3)
C53 C54 Si52 117.4(3)
C55 C54 Si52 112.7(3)
C53 C54 U51 74.1(2)
C55 C54 U51 73.2(2)
Si52 C54 U51 136.59(17)
C56 C55 C54 136.0(3)
C56 C55 U51 77.0(2)
C54 C55 U51 75.6(2)
C56 C55 H55 112
C54 C55 H55 112
U51 C55 H55 129.3
C57 C56 C55 135.9(4)
C57 C56 U51 74.9(2)
C55 C56 U51 72.4(2)
C57 C56 H56 112
C55 C56 H56 112
U51 C56 H56 138.7
C56 C57 C58 135.4(3)
C56 C57 U51 75.0(2)
C58 C57 U51 72.0(2)
C56 C57 H57 112.3
C58 C57 H57 112.3
U51 C57 H57 138.5
C57 C58 C51 135.9(3)
C57 C58 U51 77.3(2)
C51 C58 U51 77.8(2)
C57 C58 H58 112
C51 C58 H58 112
U51 C58 H58 125.2
C61 C59 C60 109.7(4)
C61 C59 Si51 112.0(3)
C60 C59 Si51 115.7(3)
C61 C59 H59 106.3
C60 C59 H59 106.3
Si51 C59 H59 106.3
C59 C60 H60A 109.5
C59 C60 H60B 109.5
H60A C60 H60B 109.5
C59 C60 H60C 109.5
H60A C60 H60C 109.5
H60B C60 H60C 109.5
C59 C61 H61A 109.5
C59 C61 H61B 109.5
H61A C61 H61B 109.5
C59 C61 H61C 109.5
H61A C61 H61C 109.5
H61B C61 H61C 109.5
C63 C62 C64 108.9(4)
C63 C62 Si51 114.7(3)
C64 C62 Si51 114.2(3)
C63 C62 H62 106.1
C64 C62 H62 106.1
Si51 C62 H62 106.1
C62 C63 H63A 109.5
C62 C63 H63B 109.5
H63A C63 H63B 109.5
C62 C63 H63C 109.5
H63A C63 H63C 109.5
H63B C63 H63C 109.5
C62 C64 H64A 109.5
C62 C64 H64B 109.5
H64A C64 H64B 109.5
C62 C64 H64C 109.5
H64A C64 H64C 109.5
H64B C64 H64C 109.5
C66 C65 C67 110.3(4)
C66 C65 Si51 114.8(3)
C67 C65 Si51 113.0(3)
C66 C65 H65 106
C67 C65 H65 106
Si51 C65 H65 106
C65 C66 H66A 109.5
C65 C66 H66B 109.5
H66A C66 H66B 109.5
C65 C66 H66C 109.5
H66A C66 H66C 109.5
H66B C66 H66C 109.5
C65 C67 H67A 109.5
C65 C67 H67B 109.5
H67A C67 H67B 109.5
C65 C67 H67C 109.5
H67A C67 H67C 109.5
H67B C67 H67C 109.5
C70 C68 C69 109.5(3)
C70 C68 Si52 115.8(3)
C69 C68 Si52 113.2(3)
C70 C68 H68 105.9
C69 C68 H68 105.9
Si52 C68 H68 105.9
C68 C69 H69A 109.5
C68 C69 H69B 109.5
H69A C69 H69B 109.5
C68 C69 H69C 109.5
H69A C69 H69C 109.5
H69B C69 H69C 109.5
C68 C70 H70A 109.5
C68 C70 H70B 109.5
H70A C70 H70B 109.5
C68 C70 H70C 109.5
H70A C70 H70C 109.5
H70B C70 H70C 109.5
C73 C71 C72 110.3(3)
C73 C71 Si52 117.9(3)
C72 C71 Si52 110.2(3)
C73 C71 H71 105.8
C72 C71 H71 105.8
Si52 C71 H71 105.8
C71 C72 H72A 109.5
C71 C72 H72B 109.5
H72A C72 H72B 109.5
C71 C72 H72C 109.5
H72A C72 H72C 109.5
H72B C72 H72C 109.5
C71 C73 H73A 109.5
C71 C73 H73B 109.5
H73A C73 H73B 109.5
C71 C73 H73C 109.5
H73A C73 H73C 109.5
H73B C73 H73C 109.5
C76 C74 C75 109.2(4)
C76 C74 Si52 115.2(3)
C75 C74 Si52 113.0(3)
C76 C74 H74 106.3
C75 C74 H74 106.3
Si52 C74 H74 106.3
C74 C75 H75A 109.5
C74 C75 H75B 109.5
H75A C75 H75B 109.5
C74 C75 H75C 109.5
H75A C75 H75C 109.5
H75B C75 H75C 109.5
C74 C76 H76A 109.5
C74 C76 H76B 109.5
H76A C76 H76B 109.5
C74 C76 H76C 109.5
H76A C76 H76C 109.5
H76B C76 H76C 109.5
C81 C77 C78 108.1(4)
C81 C77 C82 125.7(4)
C78 C77 C82 125.7(4)
C81 C77 U51 75.5(2)
C78 C77 U51 74.9(2)
C82 C77 U51 122.4(3)
C77 C78 C79 107.3(3)
C77 C78 C83 126.6(4)
C79 C78 C83 125.6(4)
C77 C78 U51 75.0(2)
C79 C78 U51 76.2(2)
C83 C78 U51 121.1(3)
C80 C79 C78 108.4(4)
C80 C79 C84 124.7(4)
C78 C79 C84 126.3(4)
C80 C79 U51 76.6(2)
C78 C79 U51 73.8(2)
C84 C79 U51 122.1(3)
C79 C80 C81 108.0(4)
C79 C80 C85 124.4(4)
C81 C80 C85 126.5(4)
C79 C80 U51 74.1(2)
C81 C80 U51 73.4(2)
C85 C80 U51 128.0(3)
C80 C81 C77 108.2(4)
C80 C81 C86 124.8(4)
C77 C81 C86 126.6(4)
C80 C81 U51 77.1(2)
C77 C81 U51 74.5(2)
C86 C81 U51 120.9(3)
C77 C82 H82A 109.5
C77 C82 H82B 109.5
H82A C82 H82B 109.5
C77 C82 H82C 109.5
H82A C82 H82C 109.5
H82B C82 H82C 109.5
C78 C83 H83A 109.5
C78 C83 H83B 109.5
H83A C83 H83B 109.5
C78 C83 H83C 109.5
H83A C83 H83C 109.5
H83B C83 H83C 109.5
C79 C84 H84A 109.5
C79 C84 H84B 109.5
H84A C84 H84B 109.5
C79 C84 H84C 109.5
H84A C84 H84C 109.5
H84B C84 H84C 109.5
C80 C85 H85A 109.5
C80 C85 H85B 109.5
H85A C85 H85B 109.5
C80 C85 H85C 109.5
H85A C85 H85C 109.5
H85B C85 H85C 109.5
C81 C86 H86A 109.5
C81 C86 H86B 109.5
H86A C86 H86B 109.5
C81 C86 H86C 109.5
H86A C86 H86C 109.5
H86B C86 H86C 109.5
C88 C87 U51 127.0(3)
C88 C87 H87A 105.6
U51 C87 H87A 105.6
C88 C87 H87B 105.6
U51 C87 H87B 105.6
H87A C87 H87B 106.1
C89 C88 C93 116.6(4)
C89 C88 C87 123.2(4)
C93 C88 C87 120.2(4)
C90 C89 C88 122.0(5)
C90 C89 H89 119
C88 C89 H89 119
C91 C90 C89 120.1(5)
C91 C90 H90 120
C89 C90 H90 120
C90 C91 C92 119.4(5)
C90 C91 H91 120.3
C92 C91 H91 120.3
C91 C92 C93 121.2(5)
C91 C92 H92 119.4
C93 C92 H92 119.4
C92 C93 C88 120.7(5)
C92 C93 H93 119.6
C88 C93 H93 119.6
C15 Si1 C9 112.3(2)
C15 Si1 C12 106.9(3)
C9 Si1 C12 108.1(2)
C15 Si1 C1 111.5(2)
C9 Si1 C1 109.05(17)
C12 Si1 C1 108.76(18)
C4 Si2 C24 107.46(17)
C4 Si2 C18 110.90(17)
C24 Si2 C18 106.7(2)
C4 Si2 C21 110.20(18)
C24 Si2 C21 107.85(19)
C18 Si2 C21 113.50(19)
C59 Si51 C51 107.51(17)
C59 Si51 C65 107.96(18)
C51 Si51 C65 109.48(17)
C59 Si51 C62 106.64(19)
C51 Si51 C62 111.21(17)
C65 Si51 C62 113.76(18)
C68 Si52 C71 112.12(18)
C68 Si52 C74 109.19(19)
C71 Si52 C74 112.16(19)
C68 Si52 C54 107.29(17)
C71 Si52 C54 106.21(17)
C74 Si52 C54 109.72(17)
C37 U1 C5 122.21(13)
C37 U1 C8 131.43(13)
C5 U1 C8 81.33(12)
C37 U1 C2 83.20(12)
C5 U1 C2 79.68(11)
C8 U1 C2 58.06(12)
C37 U1 C6 152.83(13)
C5 U1 C6 30.94(12)
C8 U1 C6 58.66(12)
C2 U1 C6 85.56(12)
C37 U1 C1 101.74(12)
C5 U1 C1 90.34(11)
C8 U1 C1 31.12(11)
C2 U1 C1 30.78(11)
C6 U1 C1 79.99(12)
C37 U1 C3 80.66(12)
C5 U1 C3 58.03(11)
C8 U1 C3 78.93(11)
C2 U1 C3 30.58(10)
C6 U1 C3 77.13(12)
C1 U1 C3 59.04(11)
C37 U1 C7 159.89(13)
C5 U1 C7 58.78(12)
C8 U1 C7 30.65(12)
C2 U1 C7 77.22(12)
C6 U1 C7 30.23(12)
C1 U1 C7 58.59(12)
C3 U1 C7 84.75(12)
C37 U1 C4 94.63(12)
C5 U1 C4 31.05(11)
C8 U1 C4 89.42(11)
C2 U1 C4 59.01(11)
C6 U1 C4 58.51(11)
C1 U1 C4 81.92(11)
C3 U1 C4 30.50(10)
C7 U1 C4 79.29(11)
C37 U1 C28 79.25(13)
C5 U1 C28 133.12(12)
C8 U1 C28 117.10(12)
C2 U1 C28 147.16(12)
C6 U1 C28 121.19(13)
C1 U1 C28 128.51(12)
C3 U1 C28 159.69(13)
C7 U1 C28 115.45(13)
C4 U1 C28 149.54(12)
C37 U1 C27 79.48(12)
C5 U1 C27 107.36(12)
C8 U1 C27 137.92(12)
C2 U1 C27 162.45(12)
C6 U1 C27 108.87(12)
C1 U1 C27 158.47(12)
C3 U1 C27 141.14(12)
C7 U1 C27 120.26(12)
C4 U1 C27 119.54(11)
C28 U1 C27 30.12(12)
C37 U1 C29 107.42(14)
C5 U1 C29 120.18(14)
C8 U1 C29 90.16(12)
C2 U1 C29 141.10(12)
C6 U1 C29 96.83(14)
C1 U1 C29 111.24(12)
C3 U1 C29 169.07(12)
C7 U1 C29 85.56(13)
C4 U1 C29 150.64(13)
C28 U1 C29 30.02(13)
C27 U1 C29 49.33(12)
C87 U51 C58 122.81(12)
C87 U51 C55 130.61(12)
C58 U51 C55 80.99(11)
C87 U51 C53 82.24(12)
C58 U51 C53 79.68(11)
C55 U51 C53 58.38(11)
C87 U51 C54 100.83(12)
C58 U51 C54 90.25(11)
C55 U51 C54 31.19(11)
C53 U51 C54 31.09(11)
C87 U51 C57 153.07(12)
C58 U51 C57 30.70(11)
C55 U51 C57 58.52(11)
C53 U51 C57 85.70(11)
C54 U51 C57 80.00(11)
C87 U51 C56 159.19(12)
C58 U51 C56 58.47(11)
C55 U51 C56 30.67(11)
C53 U51 C56 77.61(11)
C54 U51 C56 58.75(11)
C57 U51 C56 30.12(11)
C87 U51 C52 80.33(12)
C58 U51 C52 58.04(11)
C55 U51 C52 79.02(11)
C53 U51 C52 30.54(10)
C54 U51 C52 59.23(11)
C57 U51 C52 77.10(11)
C56 U51 C52 84.88(11)
C87 U51 C51 94.97(12)
C58 U51 C51 31.03(11)
C55 U51 C51 89.18(11)
C53 U51 C51 58.91(11)
C54 U51 C51 81.91(11)
C57 U51 C51 58.30(11)
C56 U51 C51 79.08(11)
C52 U51 C51 30.46(10)
C87 U51 C78 79.18(12)
C58 U51 C78 109.42(11)
C55 U51 C78 137.69(12)
C53 U51 C78 161.36(12)
C54 U51 C78 156.80(11)
C57 U51 C78 110.57(11)
C56 U51 C78 121.03(11)
C52 U51 C78 141.94(11)
C51 U51 C78 121.29(11)
C87 U51 C77 79.39(13)
C58 U51 C77 134.63(12)
C55 U51 C77 115.99(12)
C53 U51 C77 145.60(11)
C54 U51 C77 126.78(11)
C57 U51 C77 121.94(12)
C56 U51 C77 115.13(12)
C52 U51 C77 159.65(12)
C51 U51 C77 151.27(11)
C78 U51 C77 30.07(11)
C87 U51 C81 107.48(13)
C58 U51 C81 120.80(13)
C55 U51 C81 89.38(12)
C53 U51 C81 140.15(12)
C54 U51 C81 110.09(11)
C57 U51 C81 97.20(12)
C56 U51 C81 85.27(12)
C52 U51 C81 168.39(12)
C51 U51 C81 151.39(12)
C78 U51 C81 49.49(12)
C77 U51 C81 29.94(12)

loop_
_geom_bond_atom_site_label_1
_geom_bond_atom_site_label_2
_geom_bond_distance
C1 C2 1.419(5)
C1 C8 1.429(5)
C1 Si1 1.914(4)
C1 U1 2.683(4)
C2 C3 1.412(5)
C2 U1 2.663(4)
C2 H2 0.95
C3 C4 1.421(5)
C3 U1 2.689(4)
C3 H3 0.95
C4 C5 1.431(5)
C4 Si2 1.899(4)
C4 U1 2.712(4)
C5 C6 1.415(5)
C5 U1 2.623(4)
C5 H5 0.95
C6 C7 1.400(5)
C6 U1 2.678(4)
C6 H6 0.95
C7 C8 1.410(6)
C7 U1 2.690(4)
C7 H7 0.95
C8 U1 2.641(4)
C8 H8 0.95
C9 C10 1.538(5)
C9 C11 1.541(6)
C9 Si1 1.902(4)
C9 H9 1
C10 H10A 0.98
C10 H10B 0.98
C10 H10C 0.98
C11 H11A 0.98
C11 H11B 0.98
C11 H11C 0.98
C12 C13 1.530(8)
C12 C14 1.551(6)
C12 Si1 1.906(5)
C12 H12 1
C13 H13A 0.98
C13 H13B 0.98
C13 H13C 0.98
C14 H14A 0.98
C14 H14B 0.98
C14 H14C 0.98
C15 C17 1.437(8)
C15 C16 1.519(6)
C15 Si1 1.895(5)
C15 H15 1
C16 H16A 0.98
C16 H16B 0.98
C16 H16C 0.98
C17 H17A 0.98
C17 H17B 0.98
C17 H17C 0.98
C18 C19 1.523(6)
C18 C20 1.546(6)
C18 Si2 1.902(4)
C18 H18 1
C19 H19A 0.98
C19 H19B 0.98
C19 H19C 0.98
C20 H20A 0.98
C20 H20B 0.98
C20 H20C 0.98
C21 C22 1.522(6)
C21 C23 1.530(6)
C21 Si2 1.904(4)
C21 H21 1
C22 H22A 0.98
C22 H22B 0.98
C22 H22C 0.98
C23 H23A 0.98
C23 H23B 0.98
C23 H23C 0.98
C24 C25 1.534(6)
C24 C26 1.539(6)
C24 Si2 1.902(4)
C24 H24 1
C25 H25A 0.98
C25 H25B 0.98
C25 H25C 0.98
C26 H26A 0.98
C26 H26B 0.98
C26 H26C 0.98
C27 C28 1.422(6)
C27 C31 1.423(6)
C27 C32 1.507(5)
C27 U1 2.739(4)
C28 C29 1.426(6)
C28 C36 1.496(6)
C28 U1 2.735(4)
C29 C30 1.419(7)
C29 C35 1.505(6)
C29 U1 2.770(4)
C30 C31 1.410(6)
C30 C34 1.492(6)
C30 U1 2.810(4)
C31 C33 1.495(6)
C31 U1 2.779(4)
C32 H32A 0.98
C32 H32B 0.98
C32 H32C 0.98
C33 H33A 0.98
C33 H33B 0.98
C33 H33C 0.98
C34 H34A 0.98
C34 H34B 0.98
C34 H34C 0.98
C35 H35A 0.98
C35 H35B 0.98
C35 H35C 0.98
C36 H36A 0.98
C36 H36B 0.98
C36 H36C 0.98
C37 C38 1.481(5)
C37 U1 2.532(4)
C37 H37A 0.99
C37 H37B 0.99
C38 C43 1.396(6)
C38 C39 1.406(6)
C39 C40 1.389(6)
C39 H39 0.95
C40 C41 1.378(8)
C40 H40 0.95
C41 C42 1.385(9)
C41 H41 0.95
C42 C43 1.398(7)
C42 H42 0.95
C43 H43 0.95
C51 C52 1.421(5)
C51 C58 1.431(5)
C51 Si51 1.901(4)
C51 U51 2.712(4)
C52 C53 1.411(5)
C52 U51 2.697(4)
C52 H52 0.95
C53 C54 1.427(5)
C53 U51 2.657(4)
C53 H53 0.95
C54 C55 1.426(5)
C54 Si52 1.921(4)
C54 U51 2.666(4)
C55 C56 1.411(5)
C55 U51 2.636(4)
C55 H55 0.95
C56 C57 1.400(5)
C56 U51 2.696(4)
C56 H56 0.95
C57 C58 1.410(5)
C57 U51 2.695(4)
C57 H57 0.95
C58 U51 2.627(4)
C58 H58 0.95
C59 C61 1.529(6)
C59 C60 1.543(6)
C59 Si51 1.901(4)
C59 H59 1
C60 H60A 0.98
C60 H60B 0.98
C60 H60C 0.98
C61 H61A 0.98
C61 H61B 0.98
C61 H61C 0.98
C62 C63 1.541(6)
C62 C64 1.544(6)
C62 Si51 1.908(4)
C62 H62 1
C63 H63A 0.98
C63 H63B 0.98
C63 H63C 0.98
C64 H64A 0.98
C64 H64B 0.98
C64 H64C 0.98
C65 C66 1.523(6)
C65 C67 1.536(5)
C65 Si51 1.903(4)
C65 H65 1
C66 H66A 0.98
C66 H66B 0.98
C66 H66C 0.98
C67 H67A 0.98
C67 H67B 0.98
C67 H67C 0.98
C68 C70 1.526(6)
C68 C69 1.554(5)
C68 Si52 1.897(4)
C68 H68 1
C69 H69A 0.98
C69 H69B 0.98
C69 H69C 0.98
C70 H70A 0.98
C70 H70B 0.98
C70 H70C 0.98
C71 C73 1.525(5)
C71 C72 1.545(6)
C71 Si52 1.901(4)
C71 H71 1
C72 H72A 0.98
C72 H72B 0.98
C72 H72C 0.98
C73 H73A 0.98
C73 H73B 0.98
C73 H73C 0.98
C74 C76 1.539(5)
C74 C75 1.544(6)
C74 Si52 1.901(4)
C74 H74 1
C75 H75A 0.98
C75 H75B 0.98
C75 H75C 0.98
C76 H76A 0.98
C76 H76B 0.98
C76 H76C 0.98
C77 C81 1.419(6)
C77 C78 1.421(5)
C77 C82 1.508(6)
C77 U51 2.740(4)
C78 C79 1.425(5)
C78 C83 1.502(5)
C78 U51 2.739(4)
C79 C80 1.411(6)
C79 C84 1.500(5)
C79 U51 2.769(4)
C80 C81 1.413(6)
C80 C85 1.499(6)
C80 U51 2.801(4)
C81 C86 1.517(6)
C81 U51 2.753(4)
C82 H82A 0.98
C82 H82B 0.98
C82 H82C 0.98
C83 H83A 0.98
C83 H83B 0.98
C83 H83C 0.98
C84 H84A 0.98
C84 H84B 0.98
C84 H84C 0.98
C85 H85A 0.98
C85 H85B 0.98
C85 H85C 0.98
C86 H86A 0.98
C86 H86B 0.98
C86 H86C 0.98
C87 C88 1.486(5)
C87 U51 2.543(4)
C87 H87A 0.99
C87 H87B 0.99
C88 C89 1.402(7)
C88 C93 1.404(7)
C89 C90 1.395(6)
C89 H89 0.95
C90 C91 1.371(8)
C90 H90 0.95
C91 C92 1.375(9)
C91 H91 0.95
C92 C93 1.395(7)
C92 H92 0.95
C93 H93 0.95
